data_2001906
loop_
_publ_author_name
'Rom\'an, P.'
'Beitia, J. I.'
'Luque, A.'

_publ_section_title
;
 Structures of 2-amino-3-methylpyridinium
 bis(1,2--dithiooxalato-<i>S</i>,<i>S'</i>)metallates(II) (<i>M</i> =
 Ni, Pd and Pt)
;
_journal_issue 3
_journal_name_full 'Acta Crystallographica Section C'
_journal_page_first 584
_journal_page_last 587
_journal_paper_doi 10.1107/S0108270192010503
_journal_volume 49
_journal_year 1993
_chemical_formula_moiety 'C12 H18 N4 2+,C4 O4 Pd S4 2-'
_chemical_formula_sum 'C16 H18 N4 O4 Pd S4'
_chemical_formula_weight 565.0
_symmetry_cell_setting monoclinic
_symmetry_space_group_name_Hall '-P 2ybc'
_symmetry_space_group_name_H-M 'P 1 21/c 1'
_atom_type_scat_source IntTabIV
_cell_angle_alpha 90.
_cell_angle_beta 102.230(10)
_cell_angle_gamma 90.
_cell_formula_units_Z 2
_cell_length_a 5.750(4)
_cell_length_b 16.229(4)
_cell_length_c 11.728(4)
_cell_measurement_reflns_used 25
_cell_measurement_temperature 295(2)
_cell_measurement_theta_max 20
_cell_measurement_theta_min 12
_cell_volume 1069.6(9)
_diffrn_measurement_device CAD-4
_diffrn_measurement_method \w-2\q
_diffrn_radiation_type MoK\a
_diffrn_radiation_wavelength 0.71069
_diffrn_reflns_limit_h_max 10
_diffrn_reflns_limit_h_min 0
_diffrn_reflns_limit_k_max 29
_diffrn_reflns_limit_k_min 0
_diffrn_reflns_limit_l_max 21
_diffrn_reflns_limit_l_min -21
_diffrn_reflns_number 6543
_diffrn_reflns_theta_max 40
_diffrn_standards_decay_% <2
_diffrn_standards_interval_time 120
_diffrn_standards_number 3
_exptl_absorpt_coefficient_mu 1.261
_exptl_absorpt_correction_T_max 1.174
_exptl_absorpt_correction_T_min 0.825
_exptl_absorpt_correction_type 'empirical (DIFABS: Walker & Stuart, 1983)'
_exptl_crystal_colour Yellow
_exptl_crystal_density_diffrn 1.754
_exptl_crystal_density_meas 1.760(10)
_exptl_crystal_description Prism
_exptl_crystal_size_max 0.30
_exptl_crystal_size_mid 0.25
_exptl_crystal_size_min 0.15
_refine_diff_density_max 0.85
_refine_diff_density_min -0.71
_refine_ls_extinction_method none
_refine_ls_goodness_of_fit_obs 1.102
_refine_ls_hydrogen_treatment refall
_refine_ls_number_parameters 169
_refine_ls_number_reflns 4257
_refine_ls_R_factor_obs 0.050
_refine_ls_shift/esd_max 0.11
_refine_ls_structure_factor_coef F
_refine_ls_wR_factor_obs 0.064
_reflns_number_observed 4257
_reflns_number_total 6543
_reflns_observed_criterion I>3\s(I)
_cod_data_source_file mu1013.cif
_cod_data_source_block mu1013_structure-1_of_1
_cod_original_cell_volume 1070.0(10)
_cod_database_code 2001906

loop_
_atom_site_label
_atom_site_fract_x
_atom_site_fract_y
_atom_site_fract_z
_atom_site_U_iso_or_equiv
Pd 0 0 0 .0361(2)
S(1) .34296(8) .05021(6) .11979(6) .0458(3)
S(2) .03191(8) .09769(6) -.13777(6) .0476(3)
C(1) .4403(3) .1274(2) .0413(2) .0407(7)
C(2) .2943(3) .1496(2) -.0817(2) .0402(6)
O(1) .6208(3) .1685(2) .0775(2) .0573(8)
O(2) .3732(3) .2055(2) -.1330(2) .0561(7)
N(11) -.1694(3) .2937(2) -.0433(2) .0428(6)
C(12) .0289(3) .3077(2) .0402(2) .0391(7)
C(13) .1868(4) .3723(2) .0228(3) .0485(9)
C(14) .1248(4) .4164(2) -.0790(3) .0630(11)
C(15) -.0821(5) .3999(2) -.1640(3) .0635(12)
C(16) -.2279(5) .3381(2) -.1439(3) .0547(10)
N(17) .0693(3) .2588(2) .1335(2) .0489(7)
C(18) .4105(6) .3878(3) .1139(4) .0692(12)
H(11) -.272(5) .254(3) -.031(4) .034(9)
H(14) .251(7) .457(4) -.095(6) .068(14)
H(15) -.124(8) .433(4) -.233(5) .055(11)
H(16) -.376(5) .321(3) -.195(4) .032(10)
H(171) .170(6) .271(3) .188(4) .030(10)
H(172) -.039(5) .223(3) .142(3) .022(8)
H(181) .543(9) .418(4) .081(6) .070(16)
H(182) .497(7) .334(4) .145(5) .051(14)
H(183) .375(8) .415(4) .187(6) .066(16)

loop_
_geom_angle_atom_site_label_1
_geom_angle_atom_site_label_2
_geom_angle_atom_site_label_3
_geom_angle
_geom_angle_publ_flag
S(1) Pd S(2) 89.96(3) yes
Pd S(1) C(1) 105.32(9) yes
Pd S(2) C(2) 105.15(9) yes
S(1) C(1) O(1) 123.9(2) yes
S(1) C(1) C(2) 119.6(2) yes
C(2) C(1) O(1) 116.4(2) yes
S(2) C(2) C(1) 119.8(2) yes
C(1) C(2) O(2) 116.4(2) yes
S(2) C(2) O(2) 123.8(2) yes
C(12) N(11) C(16) 123.6(2) yes
N(11) C(12) N(17) 118.0(2) yes
N(11) C(12) C(13) 118.8(2) yes
C(13) C(12) N(17) 123.3(2) yes
C(12) C(13) C(18) 119.5(3) yes
C(12) C(13) C(14) 116.8(2) yes
C(14) C(13) C(18) 123.7(3) yes
C(14) C(15) C(16) 118.5(3) yes
C(16) N(11) H(11) 118(2) yes
C(12) N(11) H(11) 119(3) yes
C(13) C(14) H(14) 116(3) yes
C(15) C(14) H(14) 121(4) yes
C(14) C(15) H(15) 121(3) yes
C(16) C(15) H(15) 120(3) yes
N(11) C(16) C(15) 119(3) yes
C(15) C(16) H(16) 127(3) yes
N(11) C(16) H(16) 114(2) yes
C(12) N(17) H(172) 119(2) yes
C(12) N(17) H(171) 119(3) yes
H(171) N(17) H(172) 119(4) yes
C(13) C(18) H(183) 112(3) yes
C(13) C(18) H(182) 113(3) yes
C(13) C(18) H(181) 113(4) yes
H(182) C(18) H(183) 103(5) yes
H(181) C(18) H(182) 101(4) yes
H(181) C(18) H(183) 114(5) yes

loop_
_geom_bond_atom_site_label_1
_geom_bond_atom_site_label_2
_geom_bond_distance
_geom_bond_publ_flag
Pd S(1) 2.3140(10) yes
Pd S(2) 2.2990(10) yes
S(1) C(1) 1.717(3) yes
S(2) C(2) 1.731(2) yes
C(1) C(2) 1.550(3) yes
C(1) O(1) 1.232(3) yes
C(2) O(2) 1.229(4) yes
N(11) C(12) 1.355(2) yes
N(11) C(16) 1.362(3) yes
C(12) C(13) 1.431(3) yes
C(12) N(17) 1.331(3) yes
C(13) C(14) 1.372(4) yes
C(13) C(18) 1.509(4) yes
C(14) C(15) 1.407(4) yes
C(15) C(16) 1.359(5) yes
N(11) H(11) 0.91(4) yes
C(14) H(14) 1.03(6) yes
C(15) H(15) 0.96(6) yes
C(16) H(16) 0.98(3) yes
N(17) H(171) 0.80(4) yes
N(17) H(172) 0.87(4) yes
C(18) H(181) 1.05(7) yes
C(18) H(182) 1.03(6) yes
C(18) H(183) 1.02(8) yes
